data_7218863
loop_
_publ_author_name
'Nawrot, Iwona'
'Machura, Barbara'
'Kruszynski, Rafa\/l'

_publ_section_title
;
 Coordination assemblies of CdIIwith
 2,2&#x2032;:6&#x2032;,2&#x2032;&#x2032;-terpyridine (terpy),
 2,3,5,6-tetra-(2-pyridyl)pyrazine (tppz) and pseudohalide ions --
 structural diversification and luminescence properties
;
_journal_issue 4
_journal_name_full CrystEngComm
_journal_page_first 830
_journal_paper_doi 10.1039/C4CE02140A
_journal_volume 17
_journal_year 2015
_chemical_formula_moiety 'C19 H13 Cd N9 O'
_chemical_formula_sum 'C19 H13 Cd N9 O'
_chemical_formula_weight 495.78
_chemical_name_systematic
; 
 ? 
;
_space_group_IT_number 2
_symmetry_cell_setting triclinic
_symmetry_space_group_name_Hall '-P 1'
_symmetry_space_group_name_H-M 'P -1'
_atom_sites_solution_hydrogens geom
_atom_sites_solution_primary direct
_atom_sites_solution_secondary difmap
_audit_creation_method SHELXL-97
_audit_update_record
;
2014-10-09 deposited with the CCDC.
2014-11-21 downloaded from the CCDC.
;
_cell_angle_alpha 78.42(3)
_cell_angle_beta 79.89(3)
_cell_angle_gamma 81.62(3)
_cell_formula_units_Z 2
_cell_length_a 7.6683(15)
_cell_length_b 8.8264(18)
_cell_length_c 14.996(3)
_cell_measurement_reflns_used 4310
_cell_measurement_temperature 295.0
_cell_measurement_theta_max 29.2424
_cell_measurement_theta_min 3.3324
_cell_volume 972.4(4)
_computing_cell_refinement 'CrysAlis RED v. 1.163 (UNIL IC & KUMA 2000)'
_computing_data_collection 'CrysAlis CCD v. 1.163 (UNIL IC & KUMA 2000)'
_computing_data_reduction 'CrysAlis RED v. 1.163 (UNIL IC & KUMA 2000)'
_computing_molecular_graphics
;XP in SHELXTL/PC (Sheldrick, 1990b)
 ORTEP-3 W v. 1.062 (Farrugia 1997)
;
_computing_publication_material
;SHELXL-97 (Sheldrick, 1997) and
 PLATON (Spek, 1990)
;
_computing_structure_refinement 'SHELXL-97 (Sheldrick, 1997)'
_computing_structure_solution 'SHELXS-97 (Sheldrick, 1990)'
_diffrn_ambient_temperature 295.0
_diffrn_measured_fraction_theta_full 0.997
_diffrn_measured_fraction_theta_max 0.997
_diffrn_radiation_monochromator graphite
_diffrn_radiation_source 'fine-focus sealed tube'
_diffrn_radiation_type MoK\a
_diffrn_radiation_wavelength 0.71073
_diffrn_reflns_av_R_equivalents 0.0364
_diffrn_reflns_av_sigmaI/netI 0.0426
_diffrn_reflns_limit_h_max 9
_diffrn_reflns_limit_h_min -9
_diffrn_reflns_limit_k_max 10
_diffrn_reflns_limit_k_min -10
_diffrn_reflns_limit_l_max 17
_diffrn_reflns_limit_l_min -17
_diffrn_reflns_number 8682
_diffrn_reflns_theta_full 25.04
_diffrn_reflns_theta_max 25.04
_diffrn_reflns_theta_min 3.34
_exptl_absorpt_coefficient_mu 1.155
_exptl_absorpt_correction_T_max 1.00000
_exptl_absorpt_correction_T_min 0.93470
_exptl_absorpt_correction_type empirical
_exptl_absorpt_process_details 'CrysAlis RED, (2005)'
_exptl_crystal_colour yellow
_exptl_crystal_density_diffrn 1.693
_exptl_crystal_density_method 'not measured'
_exptl_crystal_description prism
_exptl_crystal_F_000 492
_exptl_crystal_size_max 0.112
_exptl_crystal_size_mid 0.105
_exptl_crystal_size_min 0.048
_refine_diff_density_max 0.357
_refine_diff_density_min -0.525
_refine_diff_density_rms 0.102
_refine_ls_extinction_method none
_refine_ls_goodness_of_fit_ref 0.883
_refine_ls_hydrogen_treatment constr
_refine_ls_matrix_type full
_refine_ls_number_parameters 271
_refine_ls_number_reflns 3428
_refine_ls_number_restraints 0
_refine_ls_restrained_S_all 0.883
_refine_ls_R_factor_all 0.0338
_refine_ls_R_factor_gt 0.0278
_refine_ls_shift/su_max 0.001
_refine_ls_shift/su_mean 0.000
_refine_ls_structure_factor_coef Fsqd
_refine_ls_weighting_details 'calc w=1/[\s^2^(Fo^2^)+(0.0450P)^2^+0.1854P] where P=(Fo^2^+2Fc^2^)/3'
_refine_ls_weighting_scheme calc
_refine_ls_wR_factor_gt 0.0651
_refine_ls_wR_factor_ref 0.0683
_reflns_number_gt 3084
_reflns_number_total 3428
_reflns_threshold_expression >2sigma(I)
_cod_data_source_file c4ce02140a2.cif
_cod_data_source_block cd60a
_cod_depositor_comments 'Adding full bibliography for 7218862--7218870.cif.'
_cod_original_cell_volume 972.4(3)
_cod_original_sg_symbol_H-M P-1
_cod_database_code 7218863

loop_
_symmetry_equiv_pos_as_xyz
'x, y, z'
'-x, -y, -z'

loop_
_atom_site_label
_atom_site_type_symbol
_atom_site_fract_x
_atom_site_fract_y
_atom_site_fract_z
_atom_site_U_iso_or_equiv
_atom_site_adp_type
_atom_site_occupancy
_atom_site_symmetry_multiplicity
_atom_site_calc_flag
_atom_site_refinement_flags
Cd1 Cd 0.82548(2) 0.39113(2) 0.319800(13) 0.03161(9) Uani 1 1 d .
O99 O 1.1158(3) 0.2624(3) 0.27800(17) 0.0518(6) Uani 1 1 d .
N99 N 0.5584(3) 0.5108(3) 0.37937(18) 0.0442(6) Uani 1 1 d .
N2 N 0.7294(3) 0.2762(3) 0.21347(16) 0.0339(5) Uani 1 1 d .
C99 C 0.4101(4) 0.5541(3) 0.39389(19) 0.0349(7) Uani 1 1 d .
C98 C 0.1144(4) 0.5619(4) 0.39355(19) 0.0365(7) Uani 1 1 d .
N1 N 0.8341(3) 0.5611(3) 0.17527(16) 0.0361(5) Uani 1 1 d .
C5 C 0.7820(4) 0.5114(3) 0.1063(2) 0.0369(7) Uani 1 1 d .
C1 C 0.8929(4) 0.7000(4) 0.1590(2) 0.0445(7) Uani 1 1 d .
H1 H 0.9273 0.7346 0.2073 0.053 Uiso 1 1 calc R
C15 C 0.7765(5) 0.0723(4) 0.4747(2) 0.0486(8) Uani 1 1 d .
H15 H 0.8132 0.1308 0.5116 0.058 Uiso 1 1 calc R
N3 N 0.7541(3) 0.1396(3) 0.38902(17) 0.0382(6) Uani 1 1 d .
N98 N 0.2477(3) 0.6141(4) 0.4158(2) 0.0571(8) Uani 1 1 d .
C10 C 0.6771(4) 0.1333(3) 0.2403(2) 0.0380(7) Uani 1 1 d .
N97 N 0.9878(3) 0.5261(4) 0.37825(19) 0.0507(7) Uani 1 1 d .
C11 C 0.6990(4) 0.0564(3) 0.3357(2) 0.0399(7) Uani 1 1 d .
C6 C 0.7192(4) 0.3546(4) 0.1282(2) 0.0368(7) Uani 1 1 d .
C4 C 0.7890(5) 0.6030(4) 0.0187(2) 0.0516(8) Uani 1 1 d .
H4 H 0.7513 0.5685 -0.0287 0.062 Uiso 1 1 calc R
C3 C 0.8527(5) 0.7450(4) 0.0035(3) 0.0593(10) Uani 1 1 d .
H3 H 0.8599 0.8072 -0.0546 0.071 Uiso 1 1 calc R
C9 C 0.6097(4) 0.0649(4) 0.1805(3) 0.0535(9) Uani 1 1 d .
H9 H 0.5723 -0.0337 0.1993 0.064 Uiso 1 1 calc R
C7 C 0.6547(5) 0.2900(4) 0.0653(2) 0.0515(9) Uani 1 1 d .
H7 H 0.6495 0.3441 0.0057 0.062 Uiso 1 1 calc R
C2 C 0.9050(5) 0.7942(4) 0.0740(3) 0.0542(9) Uani 1 1 d .
H2 H 0.9482 0.8902 0.0646 0.065 Uiso 1 1 calc R
C13 C 0.6932(5) -0.1653(4) 0.4573(3) 0.0648(10) Uani 1 1 d .
H13 H 0.6738 -0.2686 0.4798 0.078 Uiso 1 1 calc R
C8 C 0.5990(5) 0.1454(5) 0.0925(3) 0.0600(10) Uani 1 1 d .
H8 H 0.5536 0.1011 0.0514 0.072 Uiso 1 1 calc R
C14 C 0.7479(5) -0.0804(4) 0.5113(3) 0.0587(10) Uani 1 1 d .
H14 H 0.7656 -0.1239 0.5713 0.070 Uiso 1 1 calc R
C96 C 0.3394(4) 0.6308(4) 0.1786(2) 0.0428(7) Uani 1 1 d .
N95 N 0.3700(4) 0.7750(4) 0.1681(3) 0.0735(10) Uani 1 1 d .
C97 C 0.2457(5) 0.8819(4) 0.1908(3) 0.0552(9) Uani 1 1 d .
N94 N 0.3247(4) 0.5021(4) 0.1825(2) 0.0547(7) Uani 1 1 d .
N96 N 0.1465(5) 0.9867(4) 0.2057(3) 0.0823(11) Uani 1 1 d .
C12 C 0.6668(5) -0.0974(4) 0.3691(3) 0.0551(9) Uani 1 1 d .
H12 H 0.6275 -0.1540 0.3319 0.066 Uiso 1 1 calc R
H1A H 1.1263 0.1852 0.2573 0.083 Uiso 1 1 d R
H1B H 1.2059 0.3332 0.2406 0.083 Uiso 1 1 d R

loop_
_atom_site_aniso_label
_atom_site_aniso_U_11
_atom_site_aniso_U_22
_atom_site_aniso_U_33
_atom_site_aniso_U_23
_atom_site_aniso_U_13
_atom_site_aniso_U_12
Cd1 0.03026(13) 0.03071(14) 0.03638(14) -0.00656(9) -0.00689(9) -0.00876(9)
O99 0.0398(12) 0.0402(13) 0.0748(16) -0.0168(11) 0.0011(11) -0.0054(10)
N99 0.0316(15) 0.0561(18) 0.0478(16) -0.0157(13) -0.0070(11) -0.0044(13)
N2 0.0308(12) 0.0342(14) 0.0394(14) -0.0099(10) -0.0057(10) -0.0072(11)
C99 0.0364(18) 0.0381(17) 0.0359(16) -0.0117(12) -0.0091(12) -0.0117(14)
C98 0.0324(16) 0.0430(18) 0.0377(16) -0.0184(13) -0.0020(13) -0.0042(14)
N1 0.0347(13) 0.0344(14) 0.0379(13) -0.0016(10) -0.0053(10) -0.0071(11)
C5 0.0281(14) 0.0415(17) 0.0379(16) -0.0055(13) -0.0036(12) 0.0022(13)
C1 0.0438(17) 0.0387(18) 0.0507(19) -0.0037(14) -0.0077(14) -0.0091(15)
C15 0.0509(19) 0.0428(19) 0.050(2) -0.0020(15) -0.0070(15) -0.0090(16)
N3 0.0392(13) 0.0329(13) 0.0423(14) -0.0030(11) -0.0041(11) -0.0108(11)
N98 0.0273(14) 0.072(2) 0.086(2) -0.0478(17) -0.0091(13) -0.0044(14)
C10 0.0282(14) 0.0363(17) 0.0528(19) -0.0162(14) -0.0038(13) -0.0057(13)
N97 0.0318(14) 0.074(2) 0.0582(17) -0.0351(15) -0.0040(12) -0.0141(14)
C11 0.0347(15) 0.0344(17) 0.0509(18) -0.0092(14) -0.0008(13) -0.0095(13)
C6 0.0288(14) 0.0460(18) 0.0378(16) -0.0133(13) -0.0067(12) -0.0007(13)
C4 0.053(2) 0.059(2) 0.0394(18) -0.0020(15) -0.0107(15) 0.0006(17)
C3 0.062(2) 0.054(2) 0.050(2) 0.0141(17) -0.0049(17) -0.0008(19)
C9 0.0486(19) 0.048(2) 0.073(3) -0.0236(18) -0.0117(17) -0.0154(17)
C7 0.0519(19) 0.063(2) 0.0451(19) -0.0195(17) -0.0148(16) -0.0021(18)
C2 0.052(2) 0.0362(19) 0.065(2) 0.0081(16) -0.0028(17) -0.0073(16)
C13 0.075(3) 0.0360(19) 0.078(3) 0.0009(19) 0.001(2) -0.0186(19)
C8 0.060(2) 0.070(3) 0.065(2) -0.033(2) -0.0231(19) -0.012(2)
C14 0.064(2) 0.048(2) 0.055(2) 0.0091(17) -0.0039(18) -0.0073(18)
C96 0.0385(17) 0.049(2) 0.0404(17) -0.0111(15) -0.0005(13) -0.0072(16)
N95 0.060(2) 0.051(2) 0.110(3) -0.0225(19) 0.0067(19) -0.0209(18)
C97 0.061(2) 0.039(2) 0.069(2) -0.0077(17) -0.0073(18) -0.0185(19)
N94 0.0489(16) 0.0517(19) 0.0634(19) -0.0179(15) 0.0020(14) -0.0078(15)
N96 0.085(3) 0.0416(19) 0.121(3) -0.019(2) -0.010(2) -0.0120(19)
C12 0.066(2) 0.0342(18) 0.065(2) -0.0098(16) 0.0019(18) -0.0186(17)

loop_
_atom_type_symbol
_atom_type_description
_atom_type_scat_dispersion_real
_atom_type_scat_dispersion_imag
_atom_type_scat_source
C C 0.0033 0.0016 'International Tables Vol C Tables 4.2.6.8 and 6.1.1.4'
H H 0.0000 0.0000 'International Tables Vol C Tables 4.2.6.8 and 6.1.1.4'
N N 0.0061 0.0033 'International Tables Vol C Tables 4.2.6.8 and 6.1.1.4'
O O 0.0106 0.0060 'International Tables Vol C Tables 4.2.6.8 and 6.1.1.4'
Cd Cd -0.8075 1.2024 'International Tables Vol C Tables 4.2.6.8 and 6.1.1.4'

loop_
_geom_angle_atom_site_label_1
_geom_angle_atom_site_label_2
_geom_angle_atom_site_label_3
_geom_angle
_geom_angle_site_symmetry_1
N97 Cd1 N99 94.40(10) .
N97 Cd1 N2 159.71(10) .
N99 Cd1 N2 99.34(9) .
N97 Cd1 N3 123.75(10) .
N99 Cd1 N3 93.80(10) .
N2 Cd1 N3 70.34(9) .
N97 Cd1 N1 95.04(10) .
N99 Cd1 N1 93.43(9) .
N2 Cd1 N1 69.42(8) .
N3 Cd1 N1 139.74(9) .
N97 Cd1 O99 80.24(9) .
N99 Cd1 O99 172.15(8) .
N2 Cd1 O99 87.36(8) .
N3 Cd1 O99 84.56(9) .
N1 Cd1 O99 92.76(9) .
C99 N99 Cd1 163.0(2) .
C6 N2 C10 120.8(2) .
C6 N2 Cd1 120.14(18) .
C10 N2 Cd1 118.96(19) .
N99 C99 N98 173.2(3) .
N97 C98 N98 173.6(3) 1_455
C1 N1 C5 119.0(3) .
C1 N1 Cd1 123.2(2) .
C5 N1 Cd1 117.83(19) .
N1 C5 C4 121.0(3) .
N1 C5 C6 116.6(2) .
C4 C5 C6 122.4(3) .
N1 C1 C2 122.6(3) .
N3 C15 C14 123.2(3) .
C15 N3 C11 118.7(3) .
C15 N3 Cd1 124.2(2) .
C11 N3 Cd1 116.95(19) .
C99 N98 C98 121.3(3) .
N2 C10 C9 120.6(3) .
N2 C10 C11 115.9(2) .
C9 C10 C11 123.5(3) .
C98 N97 Cd1 156.4(2) 1_655
N3 C11 C12 120.7(3) .
N3 C11 C10 117.6(3) .
C12 C11 C10 121.7(3) .
N2 C6 C7 120.8(3) .
N2 C6 C5 115.9(2) .
C7 C6 C5 123.3(3) .
C3 C4 C5 118.8(3) .
C2 C3 C4 119.7(3) .
C8 C9 C10 118.8(3) .
C8 C7 C6 118.8(3) .
C3 C2 C1 118.9(3) .
C14 C13 C12 119.5(3) .
C7 C8 C9 120.3(3) .
C13 C14 C15 118.3(3) .
N94 C96 N95 174.3(4) .
C97 N95 C96 121.4(3) .
N96 C97 N95 173.2(4) .
C13 C12 C11 119.7(3) .

loop_
_geom_bond_atom_site_label_1
_geom_bond_atom_site_label_2
_geom_bond_distance
_geom_bond_site_symmetry_2
Cd1 N97 2.229(3) .
Cd1 N99 2.284(3) .
Cd1 N2 2.323(2) .
Cd1 N3 2.353(2) .
Cd1 N1 2.372(2) .
Cd1 O99 2.387(2) .
N99 C99 1.143(4) .
N2 C6 1.336(4) .
N2 C10 1.341(4) .
C99 N98 1.294(4) .
C98 N97 1.137(4) 1_455
C98 N98 1.298(4) .
N1 C1 1.330(4) .
N1 C5 1.342(4) .
C5 C4 1.394(4) .
C5 C6 1.488(4) .
C1 C2 1.372(5) .
C15 N3 1.332(4) .
C15 C14 1.383(5) .
N3 C11 1.342(4) .
C10 C9 1.381(4) .
C10 C11 1.482(4) .
N97 C98 1.137(4) 1_655
C11 C12 1.392(4) .
C6 C7 1.386(4) .
C4 C3 1.373(5) .
C3 C2 1.360(5) .
C9 C8 1.378(5) .
C7 C8 1.367(5) .
C13 C14 1.359(6) .
C13 C12 1.374(5) .
C96 N94 1.146(4) .
C96 N95 1.302(5) .
N95 C97 1.291(5) .
C97 N96 1.141(5) .

loop_
_geom_hbond_atom_site_label_D
_geom_hbond_atom_site_label_H
_geom_hbond_atom_site_label_A
_geom_hbond_distance_DH
_geom_hbond_distance_HA
_geom_hbond_distance_DA
_geom_hbond_angle_DHA
_geom_hbond_site_symmetry_A
O99 H1A N96 0.79 2.03 2.821(4) 178.4 1_645
O99 H1B N94 1.02 1.85 2.839(4) 165.0 1_655
C3 H3 N96 0.93 2.61 3.531(5) 171.7 2_675
C9 H9 N95 0.93 2.61 3.412(5) 144.8 1_545
C14 H14 O99 0.93 2.59 3.506(5) 167.6 2_756
